data_4106718
loop_
_publ_author_name
'Nathalie Busschaert'
'Marco Wenzel'
'Mark E. Light'
'Paulina Iglesias-Hern\'andez'
'Ricardo P\'erez-Tom\'as'
'Philip A. Gale'

_publ_contact_author_email philip.gale@soton.ac.uk
_publ_contact_author_name 'Gale, Philip'
_publ_section_title
;
 Structure-Activity Relationships in Tripodal Transmembrane Anion
 Transporters: The Effect of Fluorination
;
_journal_name_full 'Journal of the American Chemical Society'
_journal_page_first 14136
_journal_page_last 14148
_journal_paper_doi 10.1021/ja205884y
_journal_volume 133
_journal_year 2011
_chemical_formula_moiety '2(C27 H30 F3 N7 S3), 2(C16 H36 N), O4 P'
_chemical_formula_sum 'C86 H132 F6 N16 O4 P S6'
_chemical_formula_weight 1791.47
_chemical_name_systematic
;
 ?
;
_space_group_IT_number 2
_symmetry_cell_setting triclinic
_symmetry_space_group_name_Hall '-P 1'
_symmetry_space_group_name_H-M 'P -1'
_atom_sites_solution_hydrogens geom
_atom_sites_solution_primary direct
_atom_sites_solution_secondary difmap
_audit_creation_method SHELXL-97
_cell_angle_alpha 110.7120(10)
_cell_angle_beta 109.2170(10)
_cell_angle_gamma 96.3840(10)
_cell_formula_units_Z 1
_cell_length_a 13.3126(2)
_cell_length_b 13.8595(2)
_cell_length_c 16.0796(3)
_cell_measurement_reflns_used 36951
_cell_measurement_temperature 120(2)
_cell_measurement_theta_max 27.48
_cell_measurement_theta_min 2.91
_cell_volume 2531.92(8)
_computing_cell_refinement 'DENZO (Otwinowski & Minor, 1997) & COLLECT (Hooft, R.W.W., 1998)'
_computing_data_collection 'COLLECT (Hooft, R.W.W., 1998)'
_computing_data_reduction 'DENZO (Otwinowski & Minor, 1997) & COLLECT (Hooft, R.W.W., 1998)'
_computing_publication_material 'WINGX (Farrugia, 1998)'
_computing_structure_refinement 'SHELXL-97 (Sheldrick, 2008)'
_computing_structure_solution 'SHELXS-97 (Sheldrick, 1997)'
_diffrn_ambient_temperature 120(2)
_diffrn_detector_area_resol_mean 9.091
_diffrn_measured_fraction_theta_full 0.996
_diffrn_measured_fraction_theta_max 0.996
_diffrn_measurement_device_type 'Bruker-Nonius CCD camera on \k-goniostat'
_diffrn_measurement_method '\f & \w scans to fill the asymmetric unit'
_diffrn_radiation_monochromator '10cm confocal mirrors'
_diffrn_radiation_source 'Bruker Nonius FR591 Rotating Anode'
_diffrn_radiation_type MoK\a
_diffrn_radiation_wavelength 0.71073
_diffrn_reflns_av_R_equivalents 0.0000
_diffrn_reflns_av_sigmaI/netI 0.0358
_diffrn_reflns_limit_h_max 14
_diffrn_reflns_limit_h_min -15
_diffrn_reflns_limit_k_max 15
_diffrn_reflns_limit_k_min -16
_diffrn_reflns_limit_l_max 19
_diffrn_reflns_limit_l_min 0
_diffrn_reflns_number 8913
_diffrn_reflns_theta_full 25.03
_diffrn_reflns_theta_max 25.03
_diffrn_reflns_theta_min 2.95
_exptl_absorpt_coefficient_mu 0.214
_exptl_absorpt_correction_T_max 0.9789
_exptl_absorpt_correction_T_min 0.9584
_exptl_absorpt_correction_type multi-scan
_exptl_absorpt_process_details
;
SADABS V2.10 (Sheldrick, G.M., 2003)
;
_exptl_crystal_colour colorless
_exptl_crystal_density_diffrn 1.175
_exptl_crystal_description fragment
_exptl_crystal_F_000 957
_exptl_crystal_size_max 0.20
_exptl_crystal_size_mid 0.10
_exptl_crystal_size_min 0.10
_refine_diff_density_max 0.958
_refine_diff_density_min -0.838
_refine_diff_density_rms 0.065
_refine_ls_extinction_method none
_refine_ls_goodness_of_fit_ref 1.082
_refine_ls_hydrogen_treatment constr
_refine_ls_matrix_type full
_refine_ls_number_parameters 556
_refine_ls_number_reflns 8913
_refine_ls_number_restraints 0
_refine_ls_restrained_S_all 1.082
_refine_ls_R_factor_all 0.0653
_refine_ls_R_factor_gt 0.0530
_refine_ls_shift/su_max 0.000
_refine_ls_shift/su_mean 0.000
_refine_ls_structure_factor_coef Fsqd
_refine_ls_weighting_details 'calc w=1/[\s^2^(Fo^2^)+(0.0680P)^2^+2.3455P] where P=(Fo^2^+2Fc^2^)/3'
_refine_ls_weighting_scheme calc
_refine_ls_wR_factor_gt 0.1384
_refine_ls_wR_factor_ref 0.1470
_reflns_number_gt 7384
_reflns_number_total 8913
_reflns_threshold_expression >2\s(I)
_cod_data_source_file ja205884y_si_001_12.cif
_cod_data_source_block 2011nb0010-mark
_cod_original_cell_volume 2531.91(7)
_cod_database_code 4106718

loop_
_symmetry_equiv_pos_as_xyz
'x, y, z'
'-x, -y, -z'

loop_
_atom_site_label
_atom_site_type_symbol
_atom_site_fract_x
_atom_site_fract_y
_atom_site_fract_z
_atom_site_U_iso_or_equiv
_atom_site_adp_type
_atom_site_occupancy
_atom_site_symmetry_multiplicity
_atom_site_calc_flag
_atom_site_refinement_flags
P1 P 0.5000 1.0000 0.0000 0.01757(18) Uani 1 2 d S
O1 O 0.5797(3) 1.1085(3) 0.0629(2) 0.0266(7) Uani 0.50 1 d P
O2 O 0.5706(3) 1.0004(3) 0.0947(2) 0.0338(8) Uani 0.50 1 d P
O3 O 0.4260(3) 0.9794(3) 0.0500(2) 0.0303(8) Uani 0.50 1 d P
O4 O 0.4413(3) 1.0843(3) 0.0149(2) 0.0285(7) Uani 0.50 1 d P
S1 S 0.99346(6) 1.06034(7) 0.18089(5) 0.0460(2) Uani 1 1 d .
S2 S 0.50763(6) 0.63286(6) 0.13271(6) 0.03964(19) Uani 1 1 d .
S3 S 0.48885(5) 0.62656(5) -0.35559(4) 0.02884(16) Uani 1 1 d .
F1 F 0.95022(14) 1.41292(14) 0.54411(11) 0.0476(4) Uani 1 1 d .
F2 F -0.04042(14) 0.58888(14) -0.08476(14) 0.0504(4) Uani 1 1 d .
F3 F 0.27137(17) 0.97934(16) -0.51044(15) 0.0664(6) Uani 1 1 d .
N1 N 0.72558(16) 0.73219(16) -0.01431(15) 0.0278(4) Uani 1 1 d .
N2 N 0.79388(17) 0.96428(17) 0.03845(15) 0.0308(5) Uani 1 1 d .
H2 H 0.7244 0.9640 0.0124 0.037 Uiso 1 1 calc R
N3 N 0.79770(17) 1.09237(17) 0.17524(16) 0.0332(5) Uani 1 1 d .
H3 H 0.7259 1.0753 0.1432 0.040 Uiso 1 1 calc R
N4 N 0.59429(18) 0.79615(17) 0.10671(15) 0.0311(5) Uani 1 1 d .
H4 H 0.5881 0.8517 0.0928 0.037 Uiso 1 1 calc R
N5 N 0.40907(18) 0.75954(16) 0.05506(15) 0.0305(5) Uani 1 1 d .
H5A H 0.4215 0.8179 0.0459 0.037 Uiso 1 1 calc R
N6 N 0.51080(18) 0.70643(16) -0.17187(15) 0.0307(5) Uani 1 1 d .
H6A H 0.5030 0.7555 -0.1234 0.037 Uiso 1 1 calc R
N7 N 0.45122(19) 0.80865(17) -0.25050(15) 0.0347(5) Uani 1 1 d .
H7 H 0.4596 0.8520 -0.1920 0.042 Uiso 1 1 calc R
C1 C 0.8378(2) 0.7916(2) 0.0102(2) 0.0336(6) Uani 1 1 d .
H1A H 0.8744 0.7429 -0.0238 0.040 Uiso 1 1 calc R
H1B H 0.8810 0.8185 0.0807 0.040 Uiso 1 1 calc R
C2 C 0.8356(2) 0.8854(2) -0.01868(19) 0.0330(6) Uani 1 1 d .
H2A H 0.9109 0.9187 -0.0085 0.040 Uiso 1 1 calc R
H2B H 0.7881 0.8593 -0.0883 0.040 Uiso 1 1 calc R
C3 C 0.8559(2) 1.03813(19) 0.12944(18) 0.0279(5) Uani 1 1 d .
C4 C 0.84224(19) 1.1748(2) 0.27077(18) 0.0283(5) Uani 1 1 d .
C5 C 0.8309(2) 1.2763(2) 0.28310(19) 0.0315(6) Uani 1 1 d .
H5 H 0.7978 1.2907 0.2282 0.038 Uiso 1 1 calc R
C6 C 0.8680(2) 1.3571(2) 0.3758(2) 0.0359(6) Uani 1 1 d .
H6 H 0.8608 1.4272 0.3850 0.043 Uiso 1 1 calc R
C7 C 0.9148(2) 1.3338(2) 0.45315(19) 0.0327(6) Uani 1 1 d .
C8 C 0.9270(2) 1.2336(2) 0.44355(19) 0.0327(6) Uani 1 1 d .
H8 H 0.9604 1.2199 0.4989 0.039 Uiso 1 1 calc R
C9 C 0.8892(2) 1.1533(2) 0.3510(2) 0.0323(6) Uani 1 1 d .
H9 H 0.8954 1.0831 0.3424 0.039 Uiso 1 1 calc R
C10 C 0.7211(2) 0.6933(2) 0.05880(19) 0.0331(6) Uani 1 1 d .
H10A H 0.7907 0.6748 0.0858 0.040 Uiso 1 1 calc R
H10B H 0.6601 0.6279 0.0280 0.040 Uiso 1 1 calc R
C11 C 0.7035(2) 0.7778(2) 0.13994(19) 0.0348(6) Uani 1 1 d .
H11A H 0.7127 0.7548 0.1931 0.042 Uiso 1 1 calc R
H11B H 0.7601 0.8455 0.1659 0.042 Uiso 1 1 calc R
C12 C 0.5023(2) 0.73282(19) 0.09619(17) 0.0281(5) Uani 1 1 d .
C13 C 0.2964(2) 0.71212(19) 0.02415(17) 0.0271(5) Uani 1 1 d .
C14 C 0.2528(2) 0.6260(2) 0.0388(2) 0.0366(6) Uani 1 1 d .
H14 H 0.3008 0.5951 0.0738 0.044 Uiso 1 1 calc R
C15 C 0.1403(2) 0.5857(2) 0.0027(2) 0.0404(7) Uani 1 1 d .
H15 H 0.1108 0.5271 0.0127 0.048 Uiso 1 1 calc R
C16 C 0.0710(2) 0.6307(2) -0.0478(2) 0.0372(6) Uani 1 1 d .
C17 C 0.1104(2) 0.7163(2) -0.06268(19) 0.0350(6) Uani 1 1 d .
H17 H 0.0616 0.7472 -0.0969 0.042 Uiso 1 1 calc R
C18 C 0.2230(2) 0.7561(2) -0.02656(18) 0.0301(5) Uani 1 1 d .
H18 H 0.2514 0.8152 -0.0365 0.036 Uiso 1 1 calc R
C19 C 0.6783(2) 0.6474(2) -0.11250(18) 0.0319(6) Uani 1 1 d .
H19A H 0.7030 0.5829 -0.1113 0.038 Uiso 1 1 calc R
H19B H 0.7056 0.6706 -0.1545 0.038 Uiso 1 1 calc R
C20 C 0.5534(2) 0.6196(2) -0.15492(19) 0.0324(6) Uani 1 1 d .
H20A H 0.5249 0.5552 -0.2169 0.039 Uiso 1 1 calc R
H20B H 0.5264 0.6024 -0.1100 0.039 Uiso 1 1 calc R
C21 C 0.48255(19) 0.71732(18) -0.25572(17) 0.0256(5) Uani 1 1 d .
C22 C 0.4076(2) 0.8465(2) -0.32221(18) 0.0299(5) Uani 1 1 d .
C23 C 0.3478(2) 0.7819(2) -0.41974(18) 0.0302(5) Uani 1 1 d .
H23 H 0.3376 0.7067 -0.4432 0.036 Uiso 1 1 calc R
C24 C 0.3029(2) 0.8274(2) -0.48299(19) 0.0364(6) Uani 1 1 d .
H24 H 0.2626 0.7840 -0.5501 0.044 Uiso 1 1 calc R
C25 C 0.3176(2) 0.9353(3) -0.4473(2) 0.0453(7) Uani 1 1 d .
C26 C 0.3748(3) 1.0004(3) -0.3520(3) 0.0611(10) Uani 1 1 d .
H26 H 0.3828 1.0753 -0.3291 0.073 Uiso 1 1 calc R
C27 C 0.4207(3) 0.9561(2) -0.2893(2) 0.0545(9) Uani 1 1 d .
H27 H 0.4620 1.0009 -0.2226 0.065 Uiso 1 1 calc R
N8 N 0.29614(16) 0.28795(15) 0.48747(13) 0.0213(4) Uani 1 1 d .
C28 C 0.42031(19) 0.31398(18) 0.54090(17) 0.0233(5) Uani 1 1 d .
H28A H 0.4462 0.3890 0.5897 0.028 Uiso 1 1 calc R
H28B H 0.4545 0.3089 0.4939 0.028 Uiso 1 1 calc R
C29 C 0.4617(2) 0.24365(19) 0.59196(18) 0.0274(5) Uani 1 1 d .
H29A H 0.4191 0.2374 0.6308 0.033 Uiso 1 1 calc R
H29B H 0.4513 0.1712 0.5434 0.033 Uiso 1 1 calc R
C30 C 0.5832(2) 0.2921(2) 0.65770(19) 0.0312(6) Uani 1 1 d .
H30A H 0.5917 0.3600 0.7114 0.037 Uiso 1 1 calc R
H30B H 0.6234 0.3087 0.6204 0.037 Uiso 1 1 calc R
C31 C 0.6338(2) 0.2177(2) 0.6997(2) 0.0423(7) Uani 1 1 d .
H31A H 0.7121 0.2515 0.7407 0.063 Uiso 1 1 calc R
H31B H 0.6259 0.1505 0.6468 0.063 Uiso 1 1 calc R
H31C H 0.5959 0.2031 0.7386 0.063 Uiso 1 1 calc R
C32 C 0.2504(2) 0.17266(18) 0.41327(17) 0.0253(5) Uani 1 1 d .
H32A H 0.1690 0.1565 0.3875 0.030 Uiso 1 1 calc R
H32B H 0.2729 0.1263 0.4470 0.030 Uiso 1 1 calc R
C33 C 0.2847(2) 0.14258(19) 0.32818(17) 0.0277(5) Uani 1 1 d .
H33A H 0.2417 0.1675 0.2804 0.033 Uiso 1 1 calc R
H33B H 0.3637 0.1768 0.3508 0.033 Uiso 1 1 calc R
C34 C 0.2639(3) 0.0220(2) 0.28160(19) 0.0404(7) Uani 1 1 d .
H34A H 0.3181 0.0000 0.3256 0.048 Uiso 1 1 calc R
H34B H 0.1897 -0.0111 0.2738 0.048 Uiso 1 1 calc R
C35 C 0.2716(3) -0.0202(3) 0.1837(2) 0.0494(8) Uani 1 1 d .
H35A H 0.2551 -0.0983 0.1569 0.074 Uiso 1 1 calc R
H35B H 0.3462 0.0088 0.1912 0.074 Uiso 1 1 calc R
H35C H 0.2185 0.0015 0.1396 0.074 Uiso 1 1 calc R
C36 C 0.27597(19) 0.36391(18) 0.43855(17) 0.0232(5) Uani 1 1 d .
H36A H 0.3106 0.3489 0.3911 0.028 Uiso 1 1 calc R
H36B H 0.3134 0.4378 0.4882 0.028 Uiso 1 1 calc R
C37 C 0.1556(2) 0.3584(2) 0.38654(18) 0.0282(5) Uani 1 1 d .
H37A H 0.1295 0.4046 0.4334 0.034 Uiso 1 1 calc R
H37B H 0.1108 0.2842 0.3595 0.034 Uiso 1 1 calc R
C38 C 0.1406(2) 0.3946(2) 0.3047(2) 0.0387(6) Uani 1 1 d .
H38A H 0.1543 0.3405 0.2528 0.046 Uiso 1 1 calc R
H38B H 0.0631 0.3971 0.2772 0.046 Uiso 1 1 calc R
C39 C 0.2145(3) 0.5019(2) 0.3345(2) 0.0459(7) Uani 1 1 d .
H39A H 0.2013 0.5180 0.2777 0.069 Uiso 1 1 calc R
H39B H 0.2916 0.5006 0.3620 0.069 Uiso 1 1 calc R
H39C H 0.1986 0.5570 0.3831 0.069 Uiso 1 1 calc R
C40 C 0.2387(2) 0.30090(19) 0.55651(17) 0.0242(5) Uani 1 1 d .
H40A H 0.2409 0.2403 0.5754 0.029 Uiso 1 1 calc R
H40B H 0.1603 0.2957 0.5211 0.029 Uiso 1 1 calc R
C41 C 0.2850(2) 0.40364(18) 0.64806(17) 0.0249(5) Uani 1 1 d .
H41A H 0.2919 0.4656 0.6313 0.030 Uiso 1 1 calc R
H41B H 0.3591 0.4050 0.6902 0.030 Uiso 1 1 calc R
C42 C 0.2083(2) 0.4108(2) 0.70164(18) 0.0292(5) Uani 1 1 d .
H42A H 0.1370 0.4172 0.6617 0.035 Uiso 1 1 calc R
H42B H 0.1943 0.3441 0.7104 0.035 Uiso 1 1 calc R
C43 C 0.2561(2) 0.5055(2) 0.80029(19) 0.0366(6) Uani 1 1 d .
H43A H 0.2038 0.5074 0.8314 0.055 Uiso 1 1 calc R
H43B H 0.2698 0.5717 0.7920 0.055 Uiso 1 1 calc R
H43C H 0.3254 0.4981 0.8409 0.055 Uiso 1 1 calc R

loop_
_atom_site_aniso_label
_atom_site_aniso_U_11
_atom_site_aniso_U_22
_atom_site_aniso_U_33
_atom_site_aniso_U_23
_atom_site_aniso_U_13
_atom_site_aniso_U_12
P1 0.0159(4) 0.0174(4) 0.0172(4) 0.0065(3) 0.0048(3) 0.0039(3)
O1 0.0207(17) 0.0233(17) 0.0318(18) 0.0109(14) 0.0072(14) 0.0023(13)
O2 0.0310(19) 0.038(2) 0.0253(18) 0.0156(16) 0.0036(15) -0.0006(16)
O3 0.0280(18) 0.0341(19) 0.0326(19) 0.0163(16) 0.0144(15) 0.0065(15)
O4 0.0269(18) 0.0191(16) 0.0358(19) 0.0088(15) 0.0097(15) 0.0092(14)
S1 0.0210(3) 0.0554(5) 0.0406(4) 0.0022(3) 0.0090(3) 0.0022(3)
S2 0.0496(4) 0.0447(4) 0.0512(4) 0.0363(4) 0.0291(4) 0.0268(3)
S3 0.0349(4) 0.0228(3) 0.0299(3) 0.0088(3) 0.0169(3) 0.0063(3)
F1 0.0460(10) 0.0471(10) 0.0322(9) 0.0029(7) 0.0087(7) 0.0139(8)
F2 0.0369(10) 0.0501(10) 0.0692(12) 0.0288(9) 0.0233(9) 0.0089(8)
F3 0.0681(13) 0.0674(13) 0.0661(13) 0.0547(11) 0.0040(10) 0.0061(10)
N1 0.0232(11) 0.0281(11) 0.0278(11) 0.0122(9) 0.0050(9) 0.0049(8)
N2 0.0230(11) 0.0299(11) 0.0324(11) 0.0107(9) 0.0050(9) 0.0068(9)
N3 0.0196(10) 0.0305(11) 0.0359(12) 0.0047(10) 0.0047(9) 0.0059(9)
N4 0.0361(12) 0.0275(11) 0.0295(11) 0.0150(9) 0.0091(9) 0.0092(9)
N5 0.0379(12) 0.0258(11) 0.0355(12) 0.0193(9) 0.0155(10) 0.0115(9)
N6 0.0367(12) 0.0270(11) 0.0234(10) 0.0087(9) 0.0070(9) 0.0107(9)
N7 0.0492(14) 0.0339(12) 0.0188(10) 0.0090(9) 0.0099(10) 0.0208(11)
C1 0.0253(13) 0.0324(14) 0.0363(14) 0.0109(12) 0.0079(11) 0.0074(11)
C2 0.0288(14) 0.0313(14) 0.0339(14) 0.0087(11) 0.0128(11) 0.0039(11)
C3 0.0253(13) 0.0263(12) 0.0305(13) 0.0148(11) 0.0067(10) 0.0041(10)
C4 0.0186(12) 0.0285(13) 0.0340(13) 0.0102(11) 0.0094(10) 0.0043(10)
C5 0.0289(13) 0.0326(14) 0.0347(14) 0.0175(12) 0.0100(11) 0.0102(11)
C6 0.0381(15) 0.0290(14) 0.0398(15) 0.0140(12) 0.0137(12) 0.0122(11)
C7 0.0268(13) 0.0336(14) 0.0303(13) 0.0067(11) 0.0108(11) 0.0044(11)
C8 0.0253(13) 0.0409(15) 0.0359(14) 0.0207(12) 0.0118(11) 0.0085(11)
C9 0.0282(13) 0.0280(13) 0.0450(16) 0.0194(12) 0.0144(12) 0.0091(11)
C10 0.0344(14) 0.0311(14) 0.0343(14) 0.0186(12) 0.0076(11) 0.0119(11)
C11 0.0334(15) 0.0372(15) 0.0279(13) 0.0152(12) 0.0038(11) 0.0078(12)
C12 0.0398(15) 0.0261(12) 0.0224(12) 0.0099(10) 0.0158(11) 0.0122(11)
C13 0.0370(14) 0.0240(12) 0.0239(12) 0.0091(10) 0.0167(11) 0.0103(10)
C14 0.0424(16) 0.0380(15) 0.0427(16) 0.0264(13) 0.0211(13) 0.0149(12)
C15 0.0485(18) 0.0368(15) 0.0521(17) 0.0274(14) 0.0291(15) 0.0119(13)
C16 0.0361(15) 0.0364(15) 0.0418(16) 0.0147(13) 0.0203(13) 0.0090(12)
C17 0.0384(15) 0.0321(14) 0.0326(14) 0.0139(12) 0.0106(12) 0.0114(12)
C18 0.0389(15) 0.0245(12) 0.0269(13) 0.0119(10) 0.0117(11) 0.0080(11)
C19 0.0364(15) 0.0259(13) 0.0311(13) 0.0113(11) 0.0109(11) 0.0089(11)
C20 0.0334(14) 0.0240(13) 0.0324(14) 0.0125(11) 0.0050(11) 0.0028(11)
C21 0.0225(12) 0.0225(12) 0.0259(12) 0.0076(10) 0.0065(10) 0.0017(9)
C22 0.0339(14) 0.0281(13) 0.0279(13) 0.0127(11) 0.0110(11) 0.0095(11)
C23 0.0283(13) 0.0343(14) 0.0275(13) 0.0113(11) 0.0119(11) 0.0087(11)
C24 0.0326(15) 0.0521(18) 0.0272(13) 0.0198(13) 0.0117(11) 0.0094(13)
C25 0.0397(16) 0.0557(19) 0.0476(18) 0.0395(16) 0.0081(14) 0.0066(14)
C26 0.069(2) 0.0296(16) 0.058(2) 0.0232(15) -0.0076(18) 0.0017(15)
C27 0.065(2) 0.0328(16) 0.0390(17) 0.0112(13) -0.0053(15) 0.0087(15)
N8 0.0220(10) 0.0209(10) 0.0210(9) 0.0091(8) 0.0082(8) 0.0047(8)
C28 0.0222(12) 0.0229(12) 0.0236(12) 0.0100(10) 0.0073(10) 0.0052(9)
C29 0.0281(13) 0.0262(12) 0.0291(13) 0.0130(10) 0.0106(11) 0.0083(10)
C30 0.0311(14) 0.0351(14) 0.0300(13) 0.0153(11) 0.0122(11) 0.0121(11)
C31 0.0412(17) 0.0544(18) 0.0427(16) 0.0289(15) 0.0168(13) 0.0246(14)
C32 0.0278(13) 0.0191(11) 0.0246(12) 0.0080(10) 0.0078(10) 0.0018(9)
C33 0.0280(13) 0.0257(12) 0.0230(12) 0.0058(10) 0.0074(10) 0.0056(10)
C34 0.0583(19) 0.0304(14) 0.0295(14) 0.0094(12) 0.0146(13) 0.0197(13)
C35 0.061(2) 0.0415(17) 0.0385(16) 0.0064(14) 0.0201(15) 0.0207(15)
C36 0.0280(13) 0.0218(11) 0.0232(11) 0.0123(10) 0.0112(10) 0.0062(9)
C37 0.0253(13) 0.0288(13) 0.0310(13) 0.0138(11) 0.0104(11) 0.0067(10)
C38 0.0322(15) 0.0455(16) 0.0389(15) 0.0253(13) 0.0070(12) 0.0075(12)
C39 0.0452(17) 0.0471(18) 0.0472(17) 0.0285(15) 0.0119(14) 0.0087(14)
C40 0.0248(12) 0.0261(12) 0.0237(12) 0.0103(10) 0.0124(10) 0.0049(10)
C41 0.0263(12) 0.0239(12) 0.0244(12) 0.0095(10) 0.0108(10) 0.0057(10)
C42 0.0306(14) 0.0360(14) 0.0281(13) 0.0160(11) 0.0160(11) 0.0122(11)
C43 0.0431(16) 0.0402(15) 0.0326(14) 0.0145(12) 0.0201(13) 0.0190(13)

loop_
_atom_type_symbol
_atom_type_description
_atom_type_scat_dispersion_real
_atom_type_scat_dispersion_imag
_atom_type_scat_source
C C 0.0033 0.0016 'International Tables Vol C Tables 4.2.6.8 and 6.1.1.4'
H H 0.0000 0.0000 'International Tables Vol C Tables 4.2.6.8 and 6.1.1.4'
N N 0.0061 0.0033 'International Tables Vol C Tables 4.2.6.8 and 6.1.1.4'
O O 0.0106 0.0060 'International Tables Vol C Tables 4.2.6.8 and 6.1.1.4'
F F 0.0171 0.0103 'International Tables Vol C Tables 4.2.6.8 and 6.1.1.4'
P P 0.1023 0.0942 'International Tables Vol C Tables 4.2.6.8 and 6.1.1.4'
S S 0.1246 0.1234 'International Tables Vol C Tables 4.2.6.8 and 6.1.1.4'

loop_
_geom_angle_atom_site_label_1
_geom_angle_atom_site_label_2
_geom_angle_atom_site_label_3
_geom_angle
_geom_angle_site_symmetry_1
_geom_angle_site_symmetry_3
O4 P1 O4 180.000(1) 2_675 .
O4 P1 O2 111.1(2) 2_675 2_675
O4 P1 O2 68.9(2) . 2_675
O4 P1 O2 68.9(2) 2_675 .
O4 P1 O2 111.1(2) . .
O2 P1 O2 180.0(3) 2_675 .
O4 P1 O1 68.97(18) 2_675 2_675
O4 P1 O1 111.03(18) . 2_675
O2 P1 O1 71.15(18) 2_675 2_675
O2 P1 O1 108.85(18) . 2_675
O4 P1 O1 111.03(18) 2_675 .
O4 P1 O1 68.97(18) . .
O2 P1 O1 108.85(18) 2_675 .
O2 P1 O1 71.15(18) . .
O1 P1 O1 180.000(1) 2_675 .
O4 P1 O3 71.56(19) 2_675 2_675
O4 P1 O3 108.44(19) . 2_675
O2 P1 O3 71.55(19) 2_675 2_675
O2 P1 O3 108.45(19) . 2_675
O1 P1 O3 108.86(18) 2_675 2_675
O1 P1 O3 71.14(18) . 2_675
O4 P1 O3 108.44(19) 2_675 .
O4 P1 O3 71.56(19) . .
O2 P1 O3 108.45(19) 2_675 .
O2 P1 O3 71.55(19) . .
O1 P1 O3 71.14(18) 2_675 .
O1 P1 O3 108.86(18) . .
O3 P1 O3 180.000(1) 2_675 .
P1 O1 O4 54.46(15) . .
P1 O1 O2 54.25(15) . .
O4 O1 O2 91.0(2) . .
P1 O1 O3 54.83(15) . 2_675
O4 O1 O3 89.5(2) . 2_675
O2 O1 O3 88.6(2) . 2_675
P1 O2 O4 54.70(16) . 2_675
P1 O2 O1 54.60(16) . .
O4 O2 O1 91.4(2) 2_675 .
P1 O2 O3 54.80(16) . .
O4 O2 O3 89.5(2) 2_675 .
O1 O2 O3 89.0(2) . .
P1 O3 O4 52.82(15) . .
P1 O3 O1 54.03(15) . 2_675
O4 O3 O1 88.6(2) . 2_675
P1 O3 O2 53.65(15) . .
O4 O3 O2 88.3(2) . .
O1 O3 O2 87.8(2) 2_675 .
P1 O4 O2 56.44(17) . 2_675
P1 O4 O1 56.57(16) . .
O2 O4 O1 93.3(2) 2_675 .
P1 O4 O3 55.62(15) . .
O2 O4 O3 91.3(2) 2_675 .
O1 O4 O3 91.6(2) . .
C19 N1 C10 112.7(2) . .
C19 N1 C1 111.6(2) . .
C10 N1 C1 112.0(2) . .
C3 N2 C2 123.6(2) . .
C3 N3 C4 125.7(2) . .
C12 N4 C11 123.7(2) . .
C12 N5 C13 132.7(2) . .
C21 N6 C20 125.0(2) . .
C21 N7 C22 131.5(2) . .
N1 C1 C2 111.3(2) . .
N2 C2 C1 110.5(2) . .
N3 C3 N2 114.1(2) . .
N3 C3 S1 123.04(19) . .
N2 C3 S1 122.9(2) . .
C5 C4 C9 119.9(2) . .
C5 C4 N3 118.6(2) . .
C9 C4 N3 121.3(2) . .
C4 C5 C6 120.0(2) . .
C7 C6 C5 118.6(2) . .
F1 C7 C6 118.7(2) . .
F1 C7 C8 118.5(2) . .
C6 C7 C8 122.9(2) . .
C7 C8 C9 118.1(2) . .
C8 C9 C4 120.4(2) . .
N1 C10 C11 110.7(2) . .
N4 C11 C10 111.8(2) . .
N4 C12 N5 113.0(2) . .
N4 C12 S2 121.54(19) . .
N5 C12 S2 125.4(2) . .
C18 C13 C14 118.1(2) . .
C18 C13 N5 115.8(2) . .
C14 C13 N5 126.2(2) . .
C15 C14 C13 120.2(3) . .
C16 C15 C14 119.8(2) . .
F2 C16 C17 118.9(2) . .
F2 C16 C15 119.3(2) . .
C17 C16 C15 121.8(3) . .
C16 C17 C18 118.1(2) . .
C17 C18 C13 122.0(2) . .
N1 C19 C20 111.9(2) . .
N6 C20 C19 112.3(2) . .
N6 C21 N7 113.2(2) . .
N6 C21 S3 122.36(18) . .
N7 C21 S3 124.45(18) . .
C23 C22 C27 119.2(2) . .
C23 C22 N7 124.6(2) . .
C27 C22 N7 116.0(2) . .
C22 C23 C24 119.7(2) . .
C25 C24 C23 119.0(3) . .
C26 C25 C24 122.5(3) . .
C26 C25 F3 119.0(3) . .
C24 C25 F3 118.5(3) . .
C25 C26 C27 118.8(3) . .
C26 C27 C22 120.7(3) . .
C40 N8 C32 106.23(17) . .
C40 N8 C36 111.58(17) . .
C32 N8 C36 110.82(17) . .
C40 N8 C28 111.16(17) . .
C32 N8 C28 111.11(17) . .
C36 N8 C28 106.03(16) . .
N8 C28 C29 115.89(19) . .
C30 C29 C28 109.7(2) . .
C29 C30 C31 112.2(2) . .
N8 C32 C33 116.51(19) . .
C34 C33 C32 108.6(2) . .
C35 C34 C33 113.7(2) . .
N8 C36 C37 115.46(19) . .
C36 C37 C38 111.0(2) . .
C39 C38 C37 114.7(2) . .
N8 C40 C41 116.32(19) . .
C40 C41 C42 109.4(2) . .
C43 C42 C41 112.4(2) . .

loop_
_geom_bond_atom_site_label_1
_geom_bond_atom_site_label_2
_geom_bond_distance
_geom_bond_site_symmetry_2
P1 O4 1.470(3) 2_675
P1 O4 1.470(3) .
P1 O2 1.501(3) 2_675
P1 O2 1.501(3) .
P1 O1 1.508(3) 2_675
P1 O1 1.508(3) .
P1 O3 1.523(3) 2_675
P1 O3 1.523(3) .
O1 O4 1.686(5) .
O1 O2 1.750(5) .
O1 O3 1.763(5) 2_675
O2 O4 1.680(5) 2_675
O2 O3 1.768(5) .
O3 O4 1.750(5) .
O3 O1 1.763(5) 2_675
O4 O2 1.680(5) 2_675
S1 C3 1.682(3) .
S2 C12 1.685(2) .
S3 C21 1.689(2) .
F1 C7 1.364(3) .
F2 C16 1.368(3) .
F3 C25 1.376(3) .
N1 C19 1.463(3) .
N1 C10 1.471(3) .
N1 C1 1.474(3) .
N2 C3 1.352(3) .
N2 C2 1.452(3) .
N3 C3 1.350(3) .
N3 C4 1.423(3) .
N4 C12 1.348(3) .
N4 C11 1.460(3) .
N5 C12 1.360(3) .
N5 C13 1.410(3) .
N6 C21 1.343(3) .
N6 C20 1.459(3) .
N7 C21 1.360(3) .
N7 C22 1.413(3) .
C1 C2 1.527(4) .
C4 C5 1.382(4) .
C4 C9 1.388(4) .
C5 C6 1.390(4) .
C6 C7 1.364(4) .
C7 C8 1.376(4) .
C8 C9 1.384(4) .
C10 C11 1.519(4) .
C13 C18 1.396(4) .
C13 C14 1.397(4) .
C14 C15 1.380(4) .
C15 C16 1.375(4) .
C16 C17 1.374(4) .
C17 C18 1.380(4) .
C19 C20 1.517(4) .
C22 C23 1.386(4) .
C22 C27 1.389(4) .
C23 C24 1.389(4) .
C24 C25 1.363(4) .
C25 C26 1.358(5) .
C26 C27 1.373(4) .
N8 C40 1.516(3) .
N8 C32 1.518(3) .
N8 C36 1.519(3) .
N8 C28 1.521(3) .
C28 C29 1.522(3) .
C29 C30 1.521(4) .
C30 C31 1.524(4) .
C32 C33 1.518(3) .
C33 C34 1.518(3) .
C34 C35 1.517(4) .
C36 C37 1.522(3) .
C37 C38 1.529(4) .
C38 C39 1.507(4) .
C40 C41 1.516(3) .
C41 C42 1.528(3) .
C42 C43 1.523(4) .

loop_
_geom_hbond_atom_site_label_D
_geom_hbond_atom_site_label_H
_geom_hbond_atom_site_label_A
_geom_hbond_distance_DH
_geom_hbond_distance_HA
_geom_hbond_distance_DA
_geom_hbond_angle_DHA
_geom_hbond_site_symmetry_A
N2 H2 O4 0.88 2.08 2.889(4) 152.2 2_675
N2 H2 O3 0.88 2.28 3.123(4) 159.6 2_675
N3 H3 O2 0.88 1.96 2.800(4) 158.7 .
N3 H3 O1 0.88 2.15 2.953(4) 150.8 .
N4 H4 O2 0.88 2.09 2.949(4) 165.0 .
N4 H4 O4 0.88 2.16 2.942(4) 148.1 2_675
N5 H5A O3 0.88 2.21 3.062(4) 163.3 .
N5 H5A O1 0.88 2.31 3.089(4) 147.2 2_675
N6 H6A O4 0.88 2.14 2.922(4) 148.3 2_675
N6 H6A O1 0.88 2.36 3.162(4) 151.2 2_675
N7 H7 O1 0.88 2.20 3.010(4) 152.1 2_675
N7 H7 O2 0.88 2.26 3.053(4) 149.1 2_675
N7 H7 O3 0.88 2.48 3.235(4) 144.4 2_675
N7 H7 O4 0.88 2.47 3.253(4) 148.0 2_675
